data_2238408
loop_
_publ_author_name
'Iskenderov, Turganbay'

_publ_section_title
;
 (2,2'-Bipyridine-\k^2^<i>N</i>,<i>N</i>')tetrakis(dimethyl
 sulfoxide-\k<i>O</i>)copper(II) bis(perchlorate)
;
_journal_issue 8
_journal_name_full 'Acta Crystallographica Section E'
_journal_page_first m448
_journal_page_last m449
_journal_paper_doi 10.1107/S1600536813018485
_journal_volume 69
_journal_year 2013
_chemical_formula_iupac '[Cu (C2 H6 O S)4 (C10 H8 N2)] (Cl O4)2'
_chemical_formula_moiety 'C18 H32 Cu N2 O4 S4 2+, 2(Cl O4 -)'
_chemical_formula_sum 'C18 H32 Cl2 Cu N2 O12 S4'
_chemical_formula_weight 731.14
_chemical_name_systematic
;
(2,2'-Bipyridine-\k^2^<i>N</i>,<i>N</i>')tetrakis(dimethyl
sulfoxide-\k<i>O</i>)copper(II) bis(perchlorate)
;
_space_group_IT_number 14
_symmetry_cell_setting monoclinic
_symmetry_space_group_name_Hall '-P 2yn'
_symmetry_space_group_name_H-M 'P 1 21/n 1'
_atom_sites_solution_hydrogens geom
_atom_sites_solution_primary direct
_atom_sites_solution_secondary difmap
_audit_creation_method <i>SHELXL97</i>
_cell_angle_alpha 90.00
_cell_angle_beta 94.984(5)
_cell_angle_gamma 90.00
_cell_formula_units_Z 4
_cell_length_a 10.8050(5)
_cell_length_b 11.6470(5)
_cell_length_c 24.5210(8)
_cell_measurement_reflns_used 2567
_cell_measurement_temperature 120(2)
_cell_measurement_theta_max 25.48
_cell_measurement_theta_min 2.98
_cell_volume 3074.2(2)
_computing_cell_refinement 'DENZO/SCALEPACK (Otwinowski & Minor, 1997)'
_computing_data_collection 'COLLECT (Nonius, 2000)'
_computing_data_reduction 'DENZO/SCALEPACK (Otwinowski & Minor, 1997)'
_computing_molecular_graphics 'DIAMOND (Brandenburg, 2009)'
_computing_publication_material 'SHELXL97 (Sheldrick, 2008)'
_computing_structure_refinement 'SHELXL97 (Sheldrick, 2008)'
_computing_structure_solution 'SIR2004 (Burla <i>et al.</i>, 2005)'
_diffrn_ambient_temperature 120(2)
_diffrn_detector_area_resol_mean 9
_diffrn_measured_fraction_theta_full 0.998
_diffrn_measured_fraction_theta_max 0.861
_diffrn_measurement_device '95mm CCD camera on \k-goniostat'
_diffrn_measurement_device_type 'Nonius KappaCCD'
_diffrn_measurement_method '\f scans and \w scans with \k offset'
_diffrn_radiation_monochromator 'horizontally mounted graphite crystal'
_diffrn_radiation_source 'fine-focus sealed tube'
_diffrn_radiation_type MoK\a
_diffrn_radiation_wavelength 0.71073
_diffrn_reflns_av_R_equivalents 0.0744
_diffrn_reflns_av_sigmaI/netI 0.1645
_diffrn_reflns_limit_h_max 17
_diffrn_reflns_limit_h_min -13
_diffrn_reflns_limit_k_max 19
_diffrn_reflns_limit_k_min -15
_diffrn_reflns_limit_l_max 31
_diffrn_reflns_limit_l_min -40
_diffrn_reflns_number 40246
_diffrn_reflns_theta_full 25.00
_diffrn_reflns_theta_max 36.65
_diffrn_reflns_theta_min 2.98
_exptl_absorpt_coefficient_mu 1.213
_exptl_absorpt_correction_T_max 0.8621
_exptl_absorpt_correction_T_min 0.7467
_exptl_absorpt_correction_type multi-scan
_exptl_absorpt_process_details '(MULABS; Blessing, 1995)'
_exptl_crystal_colour blue
_exptl_crystal_density_diffrn 1.580
_exptl_crystal_density_method 'not measured'
_exptl_crystal_description block
_exptl_crystal_F_000 1508
_exptl_crystal_size_max 0.33
_exptl_crystal_size_mid 0.23
_exptl_crystal_size_min 0.12
_refine_diff_density_max 1.213
_refine_diff_density_min -0.842
_refine_ls_extinction_method none
_refine_ls_goodness_of_fit_ref 1.069
_refine_ls_hydrogen_treatment constr
_refine_ls_matrix_type full
_refine_ls_number_parameters 362
_refine_ls_number_reflns 13140
_refine_ls_number_restraints 10
_refine_ls_restrained_S_all 1.070
_refine_ls_R_factor_all 0.1828
_refine_ls_R_factor_gt 0.0745
_refine_ls_shift/su_max 0.000
_refine_ls_shift/su_mean 0.000
_refine_ls_structure_factor_coef Fsqd
_refine_ls_weighting_details 'calc w=1/[\s^2^(Fo^2^)+(0.0589P)^2^+0.0000P] where P=(Fo^2^+2Fc^2^)/3'
_refine_ls_weighting_scheme calc
_refine_ls_wR_factor_gt 0.1388
_refine_ls_wR_factor_ref 0.1596
_reflns_number_gt 6565
_reflns_number_total 13140
_reflns_threshold_expression I>2sigma(I)
_cod_data_source_file nr2046.cif
_cod_data_source_block I
_cod_original_sg_symbol_H-M 'P 21/n'
_cod_database_code 2238408
_cod_database_fobs_code 2238408

loop_
_symmetry_equiv_pos_as_xyz
'x, y, z'
'-x+1/2, y+1/2, -z+1/2'
'-x, -y, -z'
'x-1/2, -y-1/2, z-1/2'

loop_
_atom_site_type_symbol
_atom_site_label
_atom_site_fract_x
_atom_site_fract_y
_atom_site_fract_z
_atom_site_U_iso_or_equiv
_atom_site_adp_type
_atom_site_calc_flag
_atom_site_refinement_flags
_atom_site_occupancy
_atom_site_symmetry_multiplicity
_atom_site_disorder_assembly
_atom_site_disorder_group
Cu Cu1 0.01095(4) 0.25254(3) 0.093944(15) 0.01663(10) Uani d . 1 1 . .
S S1 -0.22872(8) 0.37353(8) 0.15620(4) 0.0260(2) Uani d . 1 1 . .
S S2 -0.10117(8) 0.03071(7) 0.13267(3) 0.02201(19) Uani d . 1 1 . .
S S3 0.02546(8) 0.21930(7) 0.22086(3) 0.02254(19) Uani d . 1 1 . .
S S4 0.24417(8) 0.03374(7) 0.06730(3) 0.02011(18) Uani d . 1 1 . .
O O1 -0.1237(2) 0.4013(2) 0.12111(10) 0.0256(5) Uani d . 1 1 . .
O O2 -0.1282(2) 0.14612(18) 0.10375(9) 0.0185(5) Uani d . 1 1 . .
O O3 0.0926(2) 0.22831(19) 0.16856(9) 0.0224(5) Uani d . 1 1 . .
O O4 0.1196(2) 0.0936(2) 0.06162(9) 0.0225(5) Uani d . 1 1 . .
Cl Cl1 0.46540(9) 0.22816(8) -0.07645(4) 0.0300(2) Uani d . 1 1 . .
O O5 0.5215(3) 0.2784(3) -0.12148(12) 0.0607(10) Uani d . 1 1 . .
O O6 0.3432(3) 0.2715(2) -0.07428(13) 0.0490(8) Uani d . 1 1 . .
O O7 0.4600(3) 0.1059(3) -0.08316(15) 0.0599(10) Uani d . 1 1 . .
O O8 0.5387(3) 0.2541(3) -0.02657(11) 0.0535(9) Uani d . 1 1 . .
Cl Cl2_1 0.4834(4) 0.2572(3) 0.25477(14) 0.0236(7) Uani d PD 0.716(3) 1 A 1
O O9_1 0.4557(4) 0.1434(3) 0.26534(16) 0.0426(10) Uiso d PD 0.716(3) 1 A 1
O O10_1 0.4453(6) 0.3286(5) 0.2980(2) 0.0806(16) Uiso d PD 0.716(3) 1 A 1
O O11_1 0.6132(5) 0.2703(5) 0.2537(2) 0.0843(17) Uiso d PD 0.716(3) 1 A 1
O O12_1 0.4289(5) 0.2943(4) 0.20296(19) 0.0643(13) Uiso d PD 0.716(3) 1 A 1
Cl Cl2_2 0.4738(9) 0.2835(7) 0.2563(4) 0.0217(17) Uani d PD 0.284(3) 1 A 2
O O9_2 0.3653(8) 0.3114(8) 0.2807(4) 0.0426(10) Uiso d PD 0.284(3) 1 A 2
O O10_2 0.5733(10) 0.2666(10) 0.2973(5) 0.0806(16) Uiso d PD 0.284(3) 1 A 2
O O11_2 0.5087(11) 0.3809(9) 0.2254(5) 0.0843(17) Uiso d PD 0.284(3) 1 A 2
O O12_2 0.4559(10) 0.1942(8) 0.2174(4) 0.0643(13) Uiso d PD 0.284(3) 1 A 2
N N1 -0.0439(2) 0.2824(2) 0.01530(11) 0.0165(6) Uani d . 1 1 . .
N N2 0.1453(2) 0.3611(2) 0.07722(10) 0.0169(6) Uani d . 1 1 . .
C C1 -0.1461(3) 0.2403(3) -0.01254(13) 0.0199(7) Uani d . 1 1 . .
H H1 -0.2011 0.1935 0.0060 0.024 Uiso calc R 1 1 . .
C C2 -0.1736(3) 0.2635(3) -0.06822(14) 0.0235(7) Uani d . 1 1 . .
H H2 -0.2471 0.2338 -0.0872 0.028 Uiso calc R 1 1 . .
C C3 -0.0930(3) 0.3302(3) -0.09514(13) 0.0229(7) Uani d . 1 1 . .
H H3 -0.1093 0.3455 -0.1331 0.028 Uiso calc R 1 1 . .
C C4 0.0120(3) 0.3746(3) -0.06631(13) 0.0227(8) Uani d . 1 1 . .
H H4 0.0682 0.4214 -0.0841 0.027 Uiso calc R 1 1 . .
C C5 0.2357(3) 0.4606(3) 0.00510(14) 0.0251(8) Uani d . 1 1 . .
H H5 0.2326 0.4815 -0.0324 0.030 Uiso calc R 1 1 . .
C C6 0.3321(4) 0.4966(3) 0.04112(15) 0.0292(9) Uani d . 1 1 . .
H H6 0.3967 0.5425 0.0287 0.035 Uiso calc R 1 1 . .
C C7 0.3345(3) 0.4653(3) 0.09585(15) 0.0243(8) Uani d . 1 1 . .
H H7 0.4001 0.4900 0.1215 0.029 Uiso calc R 1 1 . .
C C8 0.2394(3) 0.3976(3) 0.11236(14) 0.0206(7) Uani d . 1 1 . .
H H8 0.2406 0.3762 0.1498 0.025 Uiso calc R 1 1 . .
C C9 0.0340(3) 0.3495(3) -0.01083(13) 0.0182(7) Uani d . 1 1 . .
C C10 0.1433(3) 0.3933(3) 0.02420(13) 0.0183(7) Uani d . 1 1 . .
C C12 -0.3584(3) 0.3309(4) 0.11044(16) 0.0356(9) Uani d . 1 1 . .
H H12A -0.3773 0.3915 0.0832 0.053 Uiso calc R 1 1 . .
H H12B -0.4307 0.3181 0.1312 0.053 Uiso calc R 1 1 . .
H H12C -0.3382 0.2597 0.0918 0.053 Uiso calc R 1 1 . .
C C13 -0.2864(4) 0.5103(4) 0.17568(17) 0.0423(11) Uani d . 1 1 . .
H H13A -0.2233 0.5490 0.2003 0.063 Uiso calc R 1 1 . .
H H13B -0.3620 0.4994 0.1945 0.063 Uiso calc R 1 1 . .
H H13C -0.3055 0.5575 0.1429 0.063 Uiso calc R 1 1 . .
C C14 -0.1260(4) -0.0737(3) 0.08036(15) 0.0320(9) Uani d . 1 1 . .
H H14A -0.2080 -0.0621 0.0608 0.048 Uiso calc R 1 1 . .
H H14B -0.1217 -0.1506 0.0967 0.048 Uiso calc R 1 1 . .
H H14C -0.0619 -0.0661 0.0547 0.048 Uiso calc R 1 1 . .
C C15 -0.2366(4) 0.0083(4) 0.16771(16) 0.0364(10) Uani d . 1 1 . .
H H15A -0.2396 0.0655 0.1969 0.055 Uiso calc R 1 1 . .
H H15B -0.2342 -0.0689 0.1837 0.055 Uiso calc R 1 1 . .
H H15C -0.3106 0.0159 0.1419 0.055 Uiso calc R 1 1 . .
C C16 0.0575(4) 0.3504(3) 0.25593(16) 0.0404(10) Uani d . 1 1 . .
H H16A 0.1473 0.3645 0.2591 0.061 Uiso calc R 1 1 . .
H H16B 0.0282 0.3458 0.2926 0.061 Uiso calc R 1 1 . .
H H16C 0.0148 0.4133 0.2355 0.061 Uiso calc R 1 1 . .
C C17 0.1207(4) 0.1252(3) 0.26321(15) 0.0332(9) Uani d . 1 1 . .
H H17A 0.1133 0.0471 0.2485 0.050 Uiso calc R 1 1 . .
H H17B 0.0939 0.1263 0.3004 0.050 Uiso calc R 1 1 . .
H H17C 0.2074 0.1504 0.2642 0.050 Uiso calc R 1 1 . .
C C18 0.2790(4) 0.0049(4) 0.13850(14) 0.0354(10) Uani d . 1 1 . .
H H18A 0.2735 0.0762 0.1593 0.053 Uiso calc R 1 1 . .
H H18B 0.3632 -0.0265 0.1446 0.053 Uiso calc R 1 1 . .
H H18C 0.2192 -0.0509 0.1506 0.053 Uiso calc R 1 1 . .
C C19 0.3605(3) 0.1404(3) 0.06048(17) 0.0324(9) Uani d . 1 1 . .
H H19A 0.3422 0.1819 0.0260 0.049 Uiso calc R 1 1 . .
H H19B 0.4420 0.1034 0.0606 0.049 Uiso calc R 1 1 . .
H H19C 0.3612 0.1944 0.0911 0.049 Uiso calc R 1 1 . .

loop_
_atom_site_aniso_label
_atom_site_aniso_U_11
_atom_site_aniso_U_22
_atom_site_aniso_U_33
_atom_site_aniso_U_12
_atom_site_aniso_U_13
_atom_site_aniso_U_23
Cu1 0.0172(2) 0.01757(19) 0.01494(18) -0.00310(17) 0.00027(14) 0.00218(16)
S1 0.0200(4) 0.0336(5) 0.0251(4) 0.0051(4) 0.0070(4) 0.0087(4)
S2 0.0234(5) 0.0188(4) 0.0229(4) -0.0060(3) -0.0037(3) 0.0044(3)
S3 0.0262(5) 0.0238(4) 0.0173(4) -0.0015(4) 0.0005(3) -0.0019(3)
S4 0.0205(4) 0.0190(4) 0.0211(4) 0.0024(3) 0.0030(3) 0.0007(3)
O1 0.0245(13) 0.0220(13) 0.0321(14) -0.0021(10) 0.0139(11) -0.0001(10)
O2 0.0199(12) 0.0161(11) 0.0193(11) -0.0009(9) 0.0007(9) 0.0031(9)
O3 0.0237(13) 0.0249(13) 0.0177(11) -0.0068(10) -0.0023(10) 0.0041(9)
O4 0.0174(12) 0.0230(12) 0.0267(13) 0.0047(10) -0.0001(10) -0.0016(10)
Cl1 0.0255(5) 0.0340(5) 0.0313(5) -0.0103(4) 0.0071(4) -0.0072(4)
O5 0.0444(19) 0.113(3) 0.0248(15) -0.0251(19) 0.0071(14) 0.0041(17)
O6 0.0458(19) 0.0425(18) 0.061(2) 0.0143(15) 0.0204(16) 0.0078(15)
O7 0.048(2) 0.0341(17) 0.093(3) 0.0076(15) -0.0144(18) -0.0270(17)
O8 0.065(2) 0.067(2) 0.0276(15) -0.0458(18) 0.0013(14) -0.0026(15)
Cl2_1 0.0311(11) 0.0185(16) 0.0215(9) -0.0024(11) 0.0034(7) 0.0011(9)
Cl2_2 0.034(3) 0.012(3) 0.020(2) 0.001(2) 0.0045(18) -0.0071(19)
N1 0.0179(14) 0.0133(13) 0.0187(13) 0.0033(10) 0.0034(11) 0.0018(10)
N2 0.0151(14) 0.0166(13) 0.0190(13) 0.0013(11) 0.0016(11) -0.0001(11)
C1 0.0211(17) 0.0176(16) 0.0206(16) 0.0023(14) -0.0009(13) -0.0018(13)
C2 0.0243(18) 0.0236(18) 0.0217(16) 0.0047(15) -0.0028(14) -0.0014(14)
C3 0.032(2) 0.0213(17) 0.0151(16) 0.0091(15) 0.0024(14) -0.0009(13)
C4 0.034(2) 0.0160(16) 0.0196(17) 0.0054(14) 0.0092(15) 0.0030(13)
C5 0.031(2) 0.0203(18) 0.0255(18) -0.0012(15) 0.0129(16) 0.0001(14)
C6 0.030(2) 0.0202(18) 0.040(2) -0.0052(15) 0.0146(18) -0.0044(16)
C7 0.0159(17) 0.0197(17) 0.037(2) -0.0009(14) 0.0004(15) -0.0044(15)
C8 0.0163(17) 0.0185(16) 0.0262(17) 0.0007(13) -0.0024(14) -0.0016(14)
C9 0.0206(17) 0.0161(15) 0.0188(16) 0.0069(13) 0.0071(13) 0.0006(13)
C10 0.0228(18) 0.0118(15) 0.0212(16) 0.0025(13) 0.0056(13) 0.0009(12)
C12 0.020(2) 0.049(3) 0.038(2) 0.0017(18) 0.0040(17) -0.0008(19)
C13 0.036(2) 0.053(3) 0.039(2) 0.017(2) 0.0120(19) -0.005(2)
C14 0.036(2) 0.0224(19) 0.037(2) -0.0001(17) -0.0006(18) -0.0047(16)
C15 0.041(2) 0.042(2) 0.027(2) -0.0163(19) 0.0094(18) 0.0057(17)
C16 0.054(3) 0.034(2) 0.032(2) -0.004(2) -0.004(2) -0.0119(18)
C17 0.033(2) 0.044(2) 0.0229(18) 0.0091(19) 0.0058(16) 0.0110(17)
C18 0.032(2) 0.049(3) 0.0256(19) 0.0172(19) 0.0033(17) 0.0146(17)
C19 0.024(2) 0.0237(19) 0.050(2) 0.0020(16) 0.0091(18) 0.0023(17)

loop_
_atom_type_symbol
_atom_type_description
_atom_type_scat_dispersion_real
_atom_type_scat_dispersion_imag
_atom_type_scat_source
C C 0.0033 0.0016 'International Tables Vol C Tables 4.2.6.8 and 6.1.1.4'
H H 0.0000 0.0000 'International Tables Vol C Tables 4.2.6.8 and 6.1.1.4'
N N 0.0061 0.0033 'International Tables Vol C Tables 4.2.6.8 and 6.1.1.4'
O O 0.0106 0.0060 'International Tables Vol C Tables 4.2.6.8 and 6.1.1.4'
S S 0.1246 0.1234 'International Tables Vol C Tables 4.2.6.8 and 6.1.1.4'
Cl Cl 0.1484 0.1585 'International Tables Vol C Tables 4.2.6.8 and 6.1.1.4'
Cu Cu 0.3201 1.2651 'International Tables Vol C Tables 4.2.6.8 and 6.1.1.4'

loop_
_geom_angle_atom_site_label_1
_geom_angle_atom_site_label_2
_geom_angle_atom_site_label_3
_geom_angle
O2 Cu1 O3 94.62(9)
O2 Cu1 N2 174.98(10)
O3 Cu1 N2 90.37(10)
O2 Cu1 N1 93.53(10)
O3 Cu1 N1 170.76(10)
N2 Cu1 N1 81.45(11)
O2 Cu1 O4 87.42(8)
O3 Cu1 O4 90.21(9)
N2 Cu1 O4 92.05(9)
N1 Cu1 O4 85.81(9)
O2 Cu1 O1 86.15(8)
O3 Cu1 O1 94.52(9)
N2 Cu1 O1 93.98(9)
N1 Cu1 O1 90.35(9)
O4 Cu1 O1 172.30(8)
O1 S1 C12 106.68(17)
O1 S1 C13 104.87(17)
C12 S1 C13 98.2(2)
O2 S2 C14 104.83(16)
O2 S2 C15 102.73(17)
C14 S2 C15 99.78(19)
O3 S3 C16 105.11(17)
O3 S3 C17 103.87(15)
C16 S3 C17 99.7(2)
O4 S4 C19 107.37(15)
O4 S4 C18 106.68(16)
C19 S4 C18 97.6(2)
S1 O1 Cu1 120.43(13)
S2 O2 Cu1 119.24(13)
S3 O3 Cu1 125.31(14)
S4 O4 Cu1 142.59(14)
O6 Cl1 O5 110.0(2)
O6 Cl1 O8 109.9(2)
O5 Cl1 O8 109.46(18)
O6 Cl1 O7 109.21(19)
O5 Cl1 O7 109.5(2)
O8 Cl1 O7 108.8(2)
O9_1 Cl2_1 O11_1 109.7(4)
O9_1 Cl2_1 O12_1 112.2(3)
O11_1 Cl2_1 O12_1 106.6(4)
O9_1 Cl2_1 O10_1 109.6(3)
O11_1 Cl2_1 O10_1 107.4(4)
O12_1 Cl2_1 O10_1 111.2(4)
O9_2 Cl2_2 O12_2 112.9(7)
O9_2 Cl2_2 O10_2 109.9(7)
O12_2 Cl2_2 O10_2 115.2(8)
O9_2 Cl2_2 O11_2 108.1(7)
O12_2 Cl2_2 O11_2 104.7(7)
O10_2 Cl2_2 O11_2 105.4(7)
C1 N1 C9 119.4(3)
C1 N1 Cu1 126.2(2)
C9 N1 Cu1 114.4(2)
C8 N2 C10 118.5(3)
C8 N2 Cu1 126.3(2)
C10 N2 Cu1 115.0(2)
N1 C1 C2 121.5(3)
N1 C1 H1 119.2
C2 C1 H1 119.2
C3 C2 C1 119.2(3)
C3 C2 H2 120.4
C1 C2 H2 120.4
C2 C3 C4 119.4(3)
C2 C3 H3 120.3
C4 C3 H3 120.3
C3 C4 C9 118.9(3)
C3 C4 H4 120.5
C9 C4 H4 120.5
C6 C5 C10 119.1(3)
C6 C5 H5 120.5
C10 C5 H5 120.5
C5 C6 C7 119.5(3)
C5 C6 H6 120.3
C7 C6 H6 120.3
C8 C7 C6 118.7(3)
C8 C7 H7 120.6
C6 C7 H7 120.6
N2 C8 C7 122.2(3)
N2 C8 H8 118.9
C7 C8 H8 118.9
N1 C9 C4 121.6(3)
N1 C9 C10 114.9(3)
C4 C9 C10 123.5(3)
N2 C10 C5 122.1(3)
N2 C10 C9 113.9(3)
C5 C10 C9 124.0(3)
S1 C12 H12A 109.5
S1 C12 H12B 109.5
H12A C12 H12B 109.5
S1 C12 H12C 109.5
H12A C12 H12C 109.5
H12B C12 H12C 109.5
S1 C13 H13A 109.5
S1 C13 H13B 109.5
H13A C13 H13B 109.5
S1 C13 H13C 109.5
H13A C13 H13C 109.5
H13B C13 H13C 109.5
S2 C14 H14A 109.5
S2 C14 H14B 109.5
H14A C14 H14B 109.5
S2 C14 H14C 109.5
H14A C14 H14C 109.5
H14B C14 H14C 109.5
S2 C15 H15A 109.5
S2 C15 H15B 109.5
H15A C15 H15B 109.5
S2 C15 H15C 109.5
H15A C15 H15C 109.5
H15B C15 H15C 109.5
S3 C16 H16A 109.5
S3 C16 H16B 109.5
H16A C16 H16B 109.5
S3 C16 H16C 109.5
H16A C16 H16C 109.5
H16B C16 H16C 109.5
S3 C17 H17A 109.5
S3 C17 H17B 109.5
H17A C17 H17B 109.5
S3 C17 H17C 109.5
H17A C17 H17C 109.5
H17B C17 H17C 109.5
S4 C18 H18A 109.5
S4 C18 H18B 109.5
H18A C18 H18B 109.5
S4 C18 H18C 109.5
H18A C18 H18C 109.5
H18B C18 H18C 109.5
S4 C19 H19A 109.5
S4 C19 H19B 109.5
H19A C19 H19B 109.5
S4 C19 H19C 109.5
H19A C19 H19C 109.5
H19B C19 H19C 109.5

loop_
_geom_bond_atom_site_label_1
_geom_bond_atom_site_label_2
_geom_bond_distance
Cu1 O2 1.979(2)
Cu1 O3 1.981(2)
Cu1 N2 1.994(3)
Cu1 N1 1.998(3)
Cu1 O4 2.365(2)
Cu1 O1 2.394(2)
S1 O1 1.517(2)
S1 C12 1.788(4)
S1 C13 1.791(4)
S2 O2 1.536(2)
S2 C14 1.771(4)
S2 C15 1.779(4)
S3 O3 1.531(2)
S3 C16 1.772(4)
S3 C17 1.775(4)
S4 O4 1.512(2)
S4 C19 1.785(4)
S4 C18 1.786(4)
Cl1 O6 1.419(3)
Cl1 O5 1.430(3)
Cl1 O8 1.431(3)
Cl1 O7 1.435(3)
Cl2_1 O9_1 1.388(5)
Cl2_1 O11_1 1.413(7)
Cl2_1 O12_1 1.421(6)
Cl2_1 O10_1 1.436(6)
Cl2_2 O9_2 1.399(9)
Cl2_2 O12_2 1.413(8)
Cl2_2 O10_2 1.421(10)
Cl2_2 O11_2 1.432(9)
N1 C1 1.340(4)
N1 C9 1.351(4)
N2 C8 1.343(4)
N2 C10 1.352(4)
C1 C2 1.398(5)
C1 H1 0.9500
C2 C3 1.377(5)
C2 H2 0.9500
C3 C4 1.384(5)
C3 H3 0.9500
C4 C9 1.392(4)
C4 H4 0.9500
C5 C6 1.371(5)
C5 C10 1.383(4)
C5 H5 0.9500
C6 C7 1.389(5)
C6 H6 0.9500
C7 C8 1.384(5)
C7 H7 0.9500
C8 H8 0.9500
C9 C10 1.488(5)
C12 H12A 0.9800
C12 H12B 0.9800
C12 H12C 0.9800
C13 H13A 0.9800
C13 H13B 0.9800
C13 H13C 0.9800
C14 H14A 0.9800
C14 H14B 0.9800
C14 H14C 0.9800
C15 H15A 0.9800
C15 H15B 0.9800
C15 H15C 0.9800
C16 H16A 0.9800
C16 H16B 0.9800
C16 H16C 0.9800
C17 H17A 0.9800
C17 H17B 0.9800
C17 H17C 0.9800
C18 H18A 0.9800
C18 H18B 0.9800
C18 H18C 0.9800
C19 H19A 0.9800
C19 H19B 0.9800
C19 H19C 0.9800

loop_
_geom_hbond_atom_site_label_D
_geom_hbond_atom_site_label_H
_geom_hbond_atom_site_label_A
_geom_hbond_site_symmetry_A
_geom_hbond_distance_DH
_geom_hbond_distance_HA
_geom_hbond_distance_DA
_geom_hbond_angle_DHA
C1 H1 O2 . 0.95 2.52 3.046(4) 115.1
C6 H6 O8 3_665 0.95 2.47 3.255(5) 139.8
C8 H8 O3 . 0.95 2.42 2.946(4) 114.6
C4 H4 O1 3_565 0.95 2.35 3.219(4) 151.1
C16 H16B O5 4_566 0.98 2.56 3.411(5) 145.0
C17 H17B O5 4_566 0.98 2.40 3.306(5) 152.9
C15 H15C O7 3 0.98 2.51 3.320(5) 140.2

loop_
_geom_torsion_atom_site_label_1
_geom_torsion_atom_site_label_2
_geom_torsion_atom_site_label_3
_geom_torsion_atom_site_label_4
_geom_torsion
C12 S1 O1 Cu1 -85.9(2)
C13 S1 O1 Cu1 170.58(18)
O2 Cu1 O1 S1 24.70(16)
O3 Cu1 O1 S1 -69.64(17)
N2 Cu1 O1 S1 -160.33(17)
N1 Cu1 O1 S1 118.21(17)
O4 Cu1 O1 S1 58.2(7)
C14 S2 O2 Cu1 -109.80(17)
C15 S2 O2 Cu1 146.32(17)
O3 Cu1 O2 S2 -42.44(15)
N2 Cu1 O2 S2 131.6(11)
N1 Cu1 O2 S2 133.21(15)
O4 Cu1 O2 S2 47.57(14)
O1 Cu1 O2 S2 -136.67(15)
C16 S3 O3 Cu1 -106.8(2)
C17 S3 O3 Cu1 148.92(19)
O2 Cu1 O3 S3 -41.26(17)
N2 Cu1 O3 S3 139.26(17)
N1 Cu1 O3 S3 166.9(5)
O4 Cu1 O3 S3 -128.69(16)
O1 Cu1 O3 S3 45.24(17)
C19 S4 O4 Cu1 -49.5(3)
C18 S4 O4 Cu1 54.3(3)
O2 Cu1 O4 S4 -133.1(2)
O3 Cu1 O4 S4 -38.5(2)
N2 Cu1 O4 S4 51.9(2)
N1 Cu1 O4 S4 133.1(2)
O1 Cu1 O4 S4 -166.6(5)
O2 Cu1 N1 C1 2.6(3)
O3 Cu1 N1 C1 154.5(5)
N2 Cu1 N1 C1 -177.5(3)
O4 Cu1 N1 C1 89.8(3)
O1 Cu1 N1 C1 -83.5(3)
O2 Cu1 N1 C9 -175.6(2)
O3 Cu1 N1 C9 -23.7(7)
N2 Cu1 N1 C9 4.2(2)
O4 Cu1 N1 C9 -88.5(2)
O1 Cu1 N1 C9 98.2(2)
O2 Cu1 N2 C8 -18E1(6)
O3 Cu1 N2 C8 -4.9(3)
N1 Cu1 N2 C8 179.4(3)
O4 Cu1 N2 C8 -95.1(3)
O1 Cu1 N2 C8 89.7(3)
O2 Cu1 N2 C10 -3.6(12)
O3 Cu1 N2 C10 170.5(2)
N1 Cu1 N2 C10 -5.2(2)
O4 Cu1 N2 C10 80.2(2)
O1 Cu1 N2 C10 -95.0(2)
C9 N1 C1 C2 0.4(5)
Cu1 N1 C1 C2 -177.8(2)
N1 C1 C2 C3 0.8(5)
C1 C2 C3 C4 -1.3(5)
C2 C3 C4 C9 0.7(5)
C10 C5 C6 C7 -0.3(5)
C5 C6 C7 C8 0.5(5)
C10 N2 C8 C7 -0.9(5)
Cu1 N2 C8 C7 174.3(2)
C6 C7 C8 N2 0.1(5)
C1 N1 C9 C4 -1.1(4)
Cu1 N1 C9 C4 177.3(2)
C1 N1 C9 C10 179.0(3)
Cu1 N1 C9 C10 -2.7(3)
C3 C4 C9 N1 0.5(5)
C3 C4 C9 C10 -179.5(3)
C8 N2 C10 C5 1.1(5)
Cu1 N2 C10 C5 -174.6(2)
C8 N2 C10 C9 -179.1(3)
Cu1 N2 C10 C9 5.2(3)
C6 C5 C10 N2 -0.5(5)
C6 C5 C10 C9 179.7(3)
N1 C9 C10 N2 -1.6(4)
C4 C9 C10 N2 178.4(3)
N1 C9 C10 C5 178.1(3)
C4 C9 C10 C5 -1.8(5)
